data_7716895
loop_
_publ_author_name
'Du, Peiling'
'Sachurilatu, ?'
'Jiang, Wenya'
'Wei, Jianyu'
'Li, Simin'
'Shen, Hui'

_publ_section_title
;
 Ligand effects in photoluminescence of copper nanoclusters.
;
_journal_issue 36
_journal_name_full 'Dalton transactions (Cambridge, England : 2003)'
_journal_page_first 15190
_journal_page_last 15197
_journal_paper_doi 10.1039/d4dt02060j
_journal_volume 53
_journal_year 2024
_chemical_formula_moiety 'C72 H60 Cu9 O6 P3 Se6'
_chemical_formula_sum 'C72 H60 Cu9 O6 P3 Se6'
_chemical_formula_weight 2159.73
_space_group_crystal_system trigonal
_space_group_IT_number 161
_space_group_name_Hall 'R 3 -2"c'
_space_group_name_H-M_alt 'R 3 c :H'
_atom_sites_solution_hydrogens geom
_atom_sites_solution_primary dual
_audit_creation_date 2024-05-16
_audit_creation_method
;
Olex2 1.3
(compiled 2020.11.12 svn.r5f609507 for OlexSys, GUI svn.r6408)
;
_audit_update_record
;
2024-05-25 deposited with the CCDC.	2024-08-27 downloaded from the CCDC.
;
_cell_angle_alpha 90
_cell_angle_beta 90
_cell_angle_gamma 120
_cell_formula_units_Z 6
_cell_length_a 17.8552(3)
_cell_length_b 17.8552(3)
_cell_length_c 39.8409(10)
_cell_measurement_reflns_used 7335
_cell_measurement_temperature 100.00(10)
_cell_measurement_theta_max 64.8600
_cell_measurement_theta_min 4.9310
_cell_volume 10999.9(4)
_computing_cell_refinement 'CrysAlisPro 1.171.41.123a (Rigaku OD, 2022)'
_computing_data_collection 'CrysAlisPro 1.171.41.123a (Rigaku OD, 2022)'
_computing_data_reduction 'CrysAlisPro 1.171.41.123a (Rigaku OD, 2022)'
_computing_molecular_graphics 'Olex2 1.3 (Dolomanov et al., 2009)'
_computing_publication_material 'Olex2 1.3 (Dolomanov et al., 2009)'
_computing_structure_refinement 'SHELXL 2018/3 (Sheldrick, 2015)'
_computing_structure_solution 'SHELXT 2018/2 (Sheldrick, 2018)'
_diffrn_ambient_environment N~2~
_diffrn_ambient_temperature 100.00(10)
_diffrn_detector 'CCD plate'
_diffrn_detector_area_resol_mean 10.4741
_diffrn_detector_type Atlas
_diffrn_measured_fraction_theta_full 0.997
_diffrn_measured_fraction_theta_max 0.997
_diffrn_measurement_details
;
List of Runs (angles in degrees, time in seconds):

  # Type    Start    End  Width  t~exp~   \w     \q     \k     \f   Frames
#--------------------------------------------------------------------------
  1  \w    -60.00  34.00   1.00    1.00    --  -41.13  37.00-180.00   94
  2  \w   -116.00 -20.00   1.00    1.00    --  -41.13 -47.00  17.00   96
  3  \w    -86.00  -6.00   1.00    1.00    --  -41.13 125.00-120.00   80
  4  \w    107.00 168.00   1.00    2.50    --   89.60  77.00   0.00   61
  5  \w    136.00 167.00   1.00    2.50    --   89.60  30.00 -60.00   31
  6  \w     82.00 110.00   1.00    2.50    --   89.60-125.00  30.00   28
  7  \w     67.00 116.00   1.00    2.50    --   89.60  30.00 -60.00   49
  8  \w     52.00 108.00   1.00    2.50    --   89.60-125.00 -60.00   56
  9  \w    104.00 162.00   1.00    2.50    --   89.60  77.00 150.00   58
 10  \w    114.00 159.00   1.00    2.50    --   89.60 125.00-180.00   45
 11  \w    103.00 155.00   1.00    2.50    --   89.60  77.00  90.00   52
 12  \w     28.00  54.00   1.00    2.50    --   89.60-125.00  30.00   26
 13  \w      8.00  76.00   1.00    2.50    --   89.60 -94.00-150.00   68
 14  \w    103.00 144.00   1.00    2.50    --   89.60  77.00-150.00   41
 15  \w     69.00  96.00   1.00    2.50    --   89.60-125.00 120.00   27
 16  \w     68.00 113.00   1.00    2.50    --   89.60-125.00-180.00   45
 17  \w     15.00 110.00   1.00    2.50    --   89.60 -45.00  60.00   95
 18  \w     31.00 120.00   1.00    2.50    --   89.60 -61.00 -90.00   89
;
_diffrn_measurement_device 'four-circle diffractometer'
_diffrn_measurement_device_type 'SuperNova, Dual, Cu at home/near, Atlas'
_diffrn_measurement_method '\w scans'
_diffrn_orient_matrix_type 'CrysAlisPro convention (1999,Acta A55,543-557)'
_diffrn_orient_matrix_UB_11 -0.0285516000
_diffrn_orient_matrix_UB_12 0.0683349000
_diffrn_orient_matrix_UB_13 0.0007716000
_diffrn_orient_matrix_UB_21 -0.0781976000
_diffrn_orient_matrix_UB_22 -0.0584145000
_diffrn_orient_matrix_UB_23 -0.0223714000
_diffrn_orient_matrix_UB_31 -0.0547631000
_diffrn_orient_matrix_UB_32 -0.0429283000
_diffrn_orient_matrix_UB_33 0.0315373000
_diffrn_radiation_monochromator mirror
_diffrn_radiation_probe x-ray
_diffrn_radiation_type 'Cu K\a'
_diffrn_radiation_wavelength 1.54184
_diffrn_reflns_av_R_equivalents 0.0660
_diffrn_reflns_av_unetI/netI 0.0485
_diffrn_reflns_Laue_measured_fraction_full 0.997
_diffrn_reflns_Laue_measured_fraction_max 0.997
_diffrn_reflns_limit_h_max 20
_diffrn_reflns_limit_h_min -20
_diffrn_reflns_limit_k_max 20
_diffrn_reflns_limit_k_min -20
_diffrn_reflns_limit_l_max 46
_diffrn_reflns_limit_l_min -42
_diffrn_reflns_number 23097
_diffrn_reflns_point_group_measured_fraction_full 0.943
_diffrn_reflns_point_group_measured_fraction_max 0.943
_diffrn_reflns_theta_full 64.814
_diffrn_reflns_theta_max 64.814
_diffrn_reflns_theta_min 3.619
_diffrn_source 'micro-focus sealed X-ray tube'
_diffrn_source_type 'SuperNova (Cu) X-ray Source'
_exptl_absorpt_coefficient_mu 7.211
_exptl_absorpt_correction_T_max 1.00000
_exptl_absorpt_correction_T_min 0.62335
_exptl_absorpt_correction_type multi-scan
_exptl_absorpt_process_details
;
CrysAlisPro 1.171.41.123a (Rigaku Oxford Diffraction, 2022)
Empirical absorption correction using spherical harmonics,
implemented in SCALE3 ABSPACK scaling algorithm.
;
_exptl_crystal_colour 'light orange'
_exptl_crystal_colour_modifier light
_exptl_crystal_colour_primary orange
_exptl_crystal_density_diffrn 1.956
_exptl_crystal_description block
_exptl_crystal_F_000 6300
_refine_diff_density_max 0.681
_refine_diff_density_min -0.454
_refine_diff_density_rms 0.090
_refine_ls_abs_structure_details
;
 Flack x determined using 1410 quotients [(I+)-(I-)]/[(I+)+(I-)]
 (Parsons, Flack and Wagner, Acta Cryst. B69 (2013) 249-259).
;
_refine_ls_abs_structure_Flack 0.08(4)
_refine_ls_extinction_method none
_refine_ls_goodness_of_fit_ref 1.042
_refine_ls_hydrogen_treatment constr
_refine_ls_matrix_type full
_refine_ls_number_parameters 289
_refine_ls_number_reflns 3921
_refine_ls_number_restraints 323
_refine_ls_restrained_S_all 1.022
_refine_ls_R_factor_all 0.0441
_refine_ls_R_factor_gt 0.0348
_refine_ls_shift/su_max 0.001
_refine_ls_shift/su_mean 0.000
_refine_ls_structure_factor_coef Fsqd
_refine_ls_weighting_details 'w=1/[\s^2^(Fo^2^)+(0.0457P)^2^] where P=(Fo^2^+2Fc^2^)/3'
_refine_ls_weighting_scheme calc
_refine_ls_wR_factor_gt 0.0778
_refine_ls_wR_factor_ref 0.0828
_reflns_Friedel_coverage 0.888
_reflns_Friedel_fraction_full 0.890
_reflns_Friedel_fraction_max 0.890
_reflns_number_gt 3461
_reflns_number_total 3921
_reflns_threshold_expression 'I > 2\s(I)'
_cod_data_source_file d4dt02060j2.cif
_cod_data_source_block xl-3-1117-i-ri-4-orange-yellow_auto
_cod_depositor_comments 'Adding full bibliography for 7716894--7716895.cif.'
_cod_original_cell_volume 10999.9(5)
_cod_original_sg_symbol_H-M 'R 3 c'
_cod_database_code 7716895
_shelx_shelxl_version_number 2018/3
_chemical_oxdiff_formula 'Cu S C'
_shelx_space_group_comment
;
The symmetry employed for this shelxl refinement is uniquely defined
by the following loop, which should always be used as a source of
symmetry information in preference to the above space-group names.
They are only intended as comments.
;
_reflns_odcompleteness_completeness 99.90
_reflns_odcompleteness_iscentric 1
_reflns_odcompleteness_theta 61.08
_olex2_refinement_description
;
1. Restrained distances
 C00I-Se02
 1.96 with sigma of 0.01
 C00B-Se01
 1.96 with sigma of 0.01
2. Restrained planarity
 Se01, C00B, C00E, C00H, C00G, C00Q, C00K
 with sigma of 0.1
 Se02, C00I, C00U, C00S, C00R, C00P, C00M
 with sigma of 0.1
3. Uiso/Uaniso restraints and constraints
Uanis(C00U) \\sim Ueq, Uanis(C00S) \\sim Ueq, Uanis(C00R) \\sim Ueq,
Uanis(C00P) \\sim Ueq, Uanis(C00M) \\sim Ueq, Uanis(C00I) \\sim Ueq,
Uanis(Se02) \\sim Ueq: with sigma of 0.01 and sigma for terminal atoms of 0.01
Uanis(C00G) \\sim Ueq, Uanis(C00H) \\sim Ueq, Uanis(C00E) \\sim Ueq,
Uanis(C00B) \\sim Ueq, Uanis(C00K) \\sim Ueq, Uanis(C00Q) \\sim Ueq,
Uanis(Se01) \\sim Ueq: with sigma of 0.01 and sigma for terminal atoms of 0.01
Uanis(C00C) \\sim Ueq, Uanis(C00F) \\sim Ueq, Uanis(C00X) \\sim Ueq,
Uanis(C00Y) \\sim Ueq, Uanis(C00T) \\sim Ueq, Uanis(C00J) \\sim Ueq: with sigma
of 0.01 and sigma for terminal atoms of 0.01
Uanis(C00N) \\sim Ueq, Uanis(C00D) \\sim Ueq, Uanis(C00L) \\sim Ueq,
Uanis(C00V) \\sim Ueq, Uanis(C00W) \\sim Ueq, Uanis(C00O) \\sim Ueq: with sigma
of 0.01 and sigma for terminal atoms of 0.01
4. Rigid body (RIGU) restrains
 Se02, C00I, C00U, C00S, C00R, C00P, C00M
 with sigma for 1-2 distances of 0.001 and sigma for 1-3 distances of 0.001
 C00G, C00H, C00E, C00B, C00K, C00Q, Se01
 with sigma for 1-2 distances of 0.001 and sigma for 1-3 distances of 0.001
 C00Y, C00X, C00F, C00C, C00T, C00J
 with sigma for 1-2 distances of 0.001 and sigma for 1-3 distances of 0.001
 C00D, C00N, C00O, C00W, C00L, C00V
 with sigma for 1-2 distances of 0.001 and sigma for 1-3 distances of 0.001
5.a Aromatic/amide H refined with riding coordinates:
 C00E(H00E), C00F(H00F), C00G(H00G), C00H(H00H), C00J(H00J), C00K(H00K),
 C00L(H00L), C00M(H00M), C00N(H00N), C00O(H00O), C00P(H00P), C00Q(H00Q),
 C00R(H00R), C00S(H00S), C00T(H00T), C00U(H00U), C00V(H00V), C00W(H00W),
 C00X(H00X), C00Y(H00Y)
;
_smtbx_masks_void_probe_radius 1.2
_smtbx_masks_void_truncation_radius 1.2
_olex2_submission_special_instructions 'No special instructions were received'
_oxdiff_exptl_absorpt_empirical_details
;
Empirical correction (ABSPACK) includes:
- Absorption correction using spherical harmonics
- Frame scaling
;
_oxdiff_exptl_absorpt_empirical_full_max 1.695
_oxdiff_exptl_absorpt_empirical_full_min 0.797

loop_
_space_group_symop_operation_xyz
'x, y, z'
'-y, x-y, z'
'-x+y, -x, z'
'-y, -x, z+1/2'
'-x+y, y, z+1/2'
'x, x-y, z+1/2'
'x+2/3, y+1/3, z+1/3'
'-y+2/3, x-y+1/3, z+1/3'
'-x+y+2/3, -x+1/3, z+1/3'
'-y+2/3, -x+1/3, z+5/6'
'-x+y+2/3, y+1/3, z+5/6'
'x+2/3, x-y+1/3, z+5/6'
'x+1/3, y+2/3, z+2/3'
'-y+1/3, x-y+2/3, z+2/3'
'-x+y+1/3, -x+2/3, z+2/3'
'-y+1/3, -x+2/3, z+7/6'
'-x+y+1/3, y+2/3, z+7/6'
'x+1/3, x-y+2/3, z+7/6'

loop_
_atom_site_label
_atom_site_type_symbol
_atom_site_fract_x
_atom_site_fract_y
_atom_site_fract_z
_atom_site_U_iso_or_equiv
_atom_site_adp_type
_atom_site_occupancy
_atom_site_site_symmetry_order
_atom_site_calc_flag
_atom_site_refinement_flags_posn
_atom_site_refinement_flags_adp
_atom_site_refinement_flags_occupancy
_atom_site_disorder_assembly
_atom_site_disorder_group
Se01 Se 0.95611(6) 0.86291(6) 0.44170(2) 0.0171(2) Uani 1 1 d D U . . .
Se02 Se 0.95190(6) 0.86389(6) 0.55584(2) 0.0178(2) Uani 1 1 d D U . . .
Cu03 Cu 0.96477(8) 0.89479(8) 0.49866(4) 0.0190(3) Uani 1 1 d . . . . .
Cu04 Cu 0.84696(8) 0.89556(8) 0.45771(3) 0.0191(3) Uani 1 1 d . . . . .
Cu05 Cu 0.84556(8) 0.89775(8) 0.53873(3) 0.0197(3) Uani 1 1 d . . . . .
P006 P 0.67554(14) 0.79009(15) 0.49653(6) 0.0203(5) Uani 1 1 d . . . . .
O009 O 0.7237(4) 0.8175(4) 0.46360(16) 0.0239(15) Uani 1 1 d . . . . .
O00A O 0.7244(4) 0.8337(4) 0.52819(18) 0.0260(15) Uani 1 1 d . . . . .
C00B C 0.9190(6) 0.7413(5) 0.44893(19) 0.0196(17) Uani 1 1 d D U . . .
C00C C 0.6295(6) 0.6749(6) 0.5008(2) 0.0211(16) Uani 1 1 d . U . . .
C00D C 0.5827(6) 0.8044(6) 0.4943(2) 0.0214(16) Uani 1 1 d . U . . .
C00E C 0.9789(6) 0.7164(6) 0.4534(2) 0.0251(19) Uani 1 1 d . U . . .
H00E H 1.038659 0.758614 0.453962 0.030 Uiso 1 1 calc R U . . .
C00F C 0.6150(6) 0.6235(6) 0.4731(3) 0.0277(19) Uani 1 1 d . U . . .
H00F H 0.631697 0.649234 0.451535 0.033 Uiso 1 1 calc R U . . .
C00G C 0.8651(6) 0.5678(6) 0.4553(3) 0.0271(19) Uani 1 1 d . U . . .
H00G H 0.846370 0.507887 0.456899 0.032 Uiso 1 1 calc R U . . .
C00H C 0.9524(7) 0.6279(7) 0.4571(3) 0.030(2) Uani 1 1 d . U . . .
H00H H 0.993702 0.610042 0.460741 0.036 Uiso 1 1 calc R U . . .
C00I C 0.9114(6) 0.7418(5) 0.55115(18) 0.0182(17) Uani 1 1 d D U . . .
C00J C 0.6047(6) 0.6376(6) 0.5327(3) 0.0269(19) Uani 1 1 d . U . . .
H00J H 0.615012 0.672997 0.551881 0.032 Uiso 1 1 calc R U . . .
C00K C 0.8309(6) 0.6822(6) 0.4483(3) 0.0249(19) Uani 1 1 d . U . . .
H00K H 0.789630 0.700702 0.446181 0.030 Uiso 1 1 calc R U . . .
C00L C 0.5483(6) 0.8172(6) 0.5238(3) 0.0281(19) Uani 1 1 d . U . . .
H00L H 0.576265 0.822650 0.544706 0.034 Uiso 1 1 calc R U . . .
C00M C 0.9705(6) 0.7144(6) 0.5498(2) 0.0247(19) Uani 1 1 d . U . . .
H00M H 1.030616 0.755247 0.548950 0.030 Uiso 1 1 calc R U . . .
C00N C 0.5404(6) 0.7964(6) 0.4636(3) 0.0300(19) Uani 1 1 d . U . . .
H00N H 0.562569 0.786782 0.443346 0.036 Uiso 1 1 calc R U . . .
C00O C 0.4664(7) 0.8028(7) 0.4631(3) 0.033(2) Uani 1 1 d . U . . .
H00O H 0.438480 0.799071 0.442351 0.040 Uiso 1 1 calc R U . . .
C00P C 0.9414(7) 0.6250(6) 0.5498(3) 0.033(2) Uani 1 1 d . U . . .
H00P H 0.981790 0.605142 0.549058 0.040 Uiso 1 1 calc R U . . .
C00Q C 0.8051(7) 0.5941(6) 0.4511(3) 0.028(2) Uani 1 1 d . U . . .
H00Q H 0.745346 0.551956 0.450028 0.033 Uiso 1 1 calc R U . . .
C00R C 0.8541(7) 0.5668(7) 0.5509(3) 0.034(2) Uani 1 1 d . U . . .
H00R H 0.834531 0.506644 0.551736 0.041 Uiso 1 1 calc R U . . .
C00S C 0.7938(7) 0.5949(7) 0.5507(3) 0.036(2) Uani 1 1 d . U . . .
H00S H 0.733567 0.554100 0.550518 0.043 Uiso 1 1 calc R U . . .
C00T C 0.5648(7) 0.5480(7) 0.5360(3) 0.033(2) Uani 1 1 d . U . . .
H00T H 0.546911 0.521993 0.557469 0.040 Uiso 1 1 calc R U . . .
C00U C 0.8228(7) 0.6834(6) 0.5507(3) 0.028(2) Uani 1 1 d . U . . .
H00U H 0.782615 0.703518 0.550500 0.034 Uiso 1 1 calc R U . . .
C00V C 0.4733(7) 0.8220(7) 0.5226(3) 0.031(2) Uani 1 1 d . U . . .
H00V H 0.450049 0.830525 0.542755 0.037 Uiso 1 1 calc R U . . .
C00W C 0.4323(7) 0.8147(7) 0.4927(3) 0.037(2) Uani 1 1 d . U . . .
H00W H 0.380721 0.817685 0.492181 0.044 Uiso 1 1 calc R U . . .
C00X C 0.5759(7) 0.5342(7) 0.4764(3) 0.033(2) Uani 1 1 d . U . . .
H00X H 0.566293 0.499038 0.457139 0.040 Uiso 1 1 calc R U . . .
C00Y C 0.5511(7) 0.4968(7) 0.5079(3) 0.033(2) Uani 1 1 d . U . . .
H00Y H 0.524593 0.435799 0.510284 0.039 Uiso 1 1 calc R U . . .

loop_
_atom_site_aniso_label
_atom_site_aniso_U_11
_atom_site_aniso_U_22
_atom_site_aniso_U_33
_atom_site_aniso_U_23
_atom_site_aniso_U_13
_atom_site_aniso_U_12
Se01 0.0139(5) 0.0143(5) 0.0234(5) -0.0004(4) 0.0000(4) 0.0073(4)
Se02 0.0148(5) 0.0156(5) 0.0241(5) 0.0005(4) 0.0001(4) 0.0084(4)
Cu03 0.0171(7) 0.0177(6) 0.0225(6) -0.0001(6) -0.0001(6) 0.0089(6)
Cu04 0.0132(6) 0.0147(7) 0.0290(8) 0.0002(5) 0.0004(5) 0.0066(6)
Cu05 0.0146(7) 0.0170(7) 0.0268(8) 0.0001(5) -0.0008(5) 0.0072(6)
P006 0.0118(11) 0.0161(11) 0.0289(12) -0.0007(10) -0.0007(10) 0.0040(9)
O009 0.018(3) 0.022(3) 0.027(4) 0.000(3) 0.002(3) 0.006(3)
O00A 0.017(3) 0.022(3) 0.035(4) -0.003(3) 0.002(3) 0.006(3)
C00B 0.022(3) 0.019(3) 0.018(4) -0.006(3) -0.004(3) 0.010(2)
C00C 0.016(4) 0.021(3) 0.026(3) 0.002(2) 0.000(3) 0.009(3)
C00D 0.013(4) 0.014(4) 0.032(3) 0.002(3) 0.001(3) 0.004(3)
C00E 0.022(3) 0.021(3) 0.033(5) 0.000(3) -0.001(3) 0.011(3)
C00F 0.026(5) 0.023(3) 0.029(3) 0.000(3) 0.003(3) 0.009(3)
C00G 0.033(3) 0.019(3) 0.029(5) -0.003(4) 0.000(3) 0.012(2)
C00H 0.031(3) 0.022(3) 0.039(6) -0.001(3) -0.003(4) 0.015(3)
C00I 0.021(3) 0.016(3) 0.017(4) 0.001(3) 0.000(3) 0.009(2)
C00J 0.024(4) 0.026(3) 0.028(3) 0.003(3) 0.002(3) 0.010(3)
C00K 0.021(3) 0.023(3) 0.030(5) -0.002(3) -0.002(3) 0.011(3)
C00L 0.023(4) 0.027(5) 0.034(3) 0.000(3) 0.002(3) 0.013(4)
C00M 0.025(4) 0.018(3) 0.033(5) 0.001(3) 0.003(4) 0.012(3)
C00N 0.023(4) 0.026(5) 0.035(3) 0.004(4) -0.002(3) 0.009(4)
C00O 0.026(4) 0.034(5) 0.037(4) 0.006(4) -0.004(3) 0.013(4)
C00P 0.037(4) 0.018(3) 0.045(6) 0.004(3) 0.005(4) 0.014(3)
C00Q 0.026(3) 0.020(3) 0.032(5) -0.004(3) -0.003(4) 0.008(3)
C00R 0.038(4) 0.018(3) 0.040(6) -0.002(4) 0.008(4) 0.010(3)
C00S 0.033(4) 0.019(3) 0.048(6) 0.001(4) 0.007(4) 0.007(3)
C00T 0.035(5) 0.026(3) 0.032(4) 0.006(3) 0.002(4) 0.010(3)
C00U 0.022(3) 0.021(3) 0.037(6) 0.001(3) -0.001(3) 0.007(3)
C00V 0.025(4) 0.032(5) 0.038(4) 0.005(4) 0.006(3) 0.016(4)
C00W 0.033(5) 0.038(6) 0.043(4) 0.007(4) 0.001(3) 0.020(4)
C00X 0.034(5) 0.022(3) 0.035(4) -0.003(3) -0.002(4) 0.007(3)
C00Y 0.034(5) 0.026(4) 0.037(4) 0.003(2) 0.000(3) 0.014(4)

loop_
_atom_type_symbol
_atom_type_description
_atom_type_scat_dispersion_real
_atom_type_scat_dispersion_imag
_atom_type_scat_source
C C 0.0181 0.0091 'International Tables Vol C Tables 4.2.6.8 and 6.1.1.4'
H H 0.0000 0.0000 'International Tables Vol C Tables 4.2.6.8 and 6.1.1.4'
Cu Cu -1.9646 0.5888 'International Tables Vol C Tables 4.2.6.8 and 6.1.1.4'
O O 0.0492 0.0322 'International Tables Vol C Tables 4.2.6.8 and 6.1.1.4'
P P 0.2955 0.4335 'International Tables Vol C Tables 4.2.6.8 and 6.1.1.4'
Se Se -0.7943 1.1372 'International Tables Vol C Tables 4.2.6.8 and 6.1.1.4'

loop_
_geom_angle_atom_site_label_1
_geom_angle_atom_site_label_2
_geom_angle_atom_site_label_3
_geom_angle
_geom_angle_site_symmetry_1
_geom_angle_site_symmetry_3
_geom_angle_publ_flag
Cu03 Se01 Cu04 68.99(5) . . ?
Cu03 Se01 Cu04 70.26(5) . 2_765 ?
Cu04 Se01 Cu04 122.49(7) . 2_765 ?
C00B Se01 Cu03 94.2(2) . . ?
C00B Se01 Cu04 110.1(3) . 2_765 ?
C00B Se01 Cu04 111.6(3) . . ?
Cu03 Se02 Cu05 69.75(5) . . ?
Cu03 Se02 Cu05 68.36(5) . 2_765 ?
Cu05 Se02 Cu05 122.89(7) . 2_765 ?
C00I Se02 Cu03 96.3(2) . . ?
C00I Se02 Cu05 111.4(3) . . ?
C00I Se02 Cu05 110.1(3) . 2_765 ?
Se01 Cu03 Se02 155.52(6) . . ?
Se01 Cu03 Cu03 100.47(4) . 2_765 ?
Se01 Cu03 Cu03 101.36(4) . 3_675 ?
Se01 Cu03 Cu04 56.53(5) . . ?
Se01 Cu03 Cu04 56.05(5) . 2_765 ?
Se01 Cu03 Cu05 128.99(6) . . ?
Se01 Cu03 Cu05 127.32(6) . 2_765 ?
Se02 Cu03 Cu03 99.69(4) . 3_675 ?
Se02 Cu03 Cu03 100.80(4) . 2_765 ?
Se02 Cu03 Cu04 129.74(6) . 2_765 ?
Se02 Cu03 Cu04 127.95(6) . . ?
Se02 Cu03 Cu05 57.59(5) . 2_765 ?
Se02 Cu03 Cu05 55.73(5) . . ?
Cu03 Cu03 Cu03 60.0 2_765 3_675 ?
Cu04 Cu03 Cu03 103.55(4) 2_765 3_675 ?
Cu04 Cu03 Cu03 58.65(5) . 3_675 ?
Cu04 Cu03 Cu03 104.83(4) . 2_765 ?
Cu04 Cu03 Cu03 56.97(5) 2_765 2_765 ?
Cu04 Cu03 Cu04 102.14(7) . 2_765 ?
Cu04 Cu03 Cu05 161.85(6) . 2_765 ?
Cu04 Cu03 Cu05 74.24(5) . . ?
Cu05 Cu03 Cu03 104.37(4) . 2_765 ?
Cu05 Cu03 Cu03 104.60(4) 2_765 3_675 ?
Cu05 Cu03 Cu03 57.47(5) . 3_675 ?
Cu05 Cu03 Cu03 57.76(5) 2_765 2_765 ?
Cu05 Cu03 Cu04 160.03(6) . 2_765 ?
Cu05 Cu03 Cu04 73.58(5) 2_765 2_765 ?
Cu05 Cu03 Cu05 103.58(8) 2_765 . ?
Se01 Cu04 Se01 103.42(7) . 3_675 ?
Se01 Cu04 Cu03 54.48(5) . . ?
Se01 Cu04 Cu03 104.58(6) 3_675 . ?
Se01 Cu04 Cu03 53.68(4) 3_675 3_675 ?
Se01 Cu04 Cu03 104.32(6) . 3_675 ?
Cu03 Cu04 Cu03 64.38(6) . 3_675 ?
O009 Cu04 Se01 128.9(2) . . ?
O009 Cu04 Se01 123.0(2) . 3_675 ?
O009 Cu04 Cu03 122.4(2) . . ?
O009 Cu04 Cu03 119.3(2) . 3_675 ?
Se02 Cu05 Se02 101.02(7) . 3_675 ?
Se02 Cu05 Cu03 104.52(6) . 3_675 ?
Se02 Cu05 Cu03 103.60(6) 3_675 . ?
Se02 Cu05 Cu03 54.05(5) 3_675 3_675 ?
Se02 Cu05 Cu03 54.52(5) . . ?
Cu03 Cu05 Cu03 64.77(6) 3_675 . ?
O00A Cu05 Se02 120.1(2) . 3_675 ?
O00A Cu05 Se02 136.1(2) . . ?
O00A Cu05 Cu03 121.8(2) . . ?
O00A Cu05 Cu03 111.5(2) . 3_675 ?
O009 P006 C00C 108.2(4) . . ?
O009 P006 C00D 109.1(4) . . ?
O00A P006 O009 118.1(4) . . ?
O00A P006 C00C 109.0(4) . . ?
O00A P006 C00D 107.7(4) . . ?
C00D P006 C00C 103.9(4) . . ?
P006 O009 Cu04 126.5(4) . . ?
P006 O00A Cu05 132.7(4) . . ?
C00E C00B Se01 119.9(7) . . ?
C00E C00B C00K 122.1(8) . . ?
C00K C00B Se01 118.0(7) . . ?
C00F C00C P006 120.8(8) . . ?
C00F C00C C00J 120.2(9) . . ?
C00J C00C P006 119.0(8) . . ?
C00L C00D P006 119.7(8) . . ?
C00L C00D C00N 119.3(9) . . ?
C00N C00D P006 120.8(8) . . ?
C00B C00E H00E 120.0 . . ?
C00B C00E C00H 120.1(9) . . ?
C00H C00E H00E 120.0 . . ?
C00C C00F H00F 119.7 . . ?
C00C C00F C00X 120.6(10) . . ?
C00X C00F H00F 119.7 . . ?
C00H C00G H00G 119.7 . . ?
C00Q C00G H00G 119.7 . . ?
C00Q C00G C00H 120.6(9) . . ?
C00E C00H H00H 120.7 . . ?
C00G C00H C00E 118.7(10) . . ?
C00G C00H H00H 120.7 . . ?
C00M C00I Se02 119.1(7) . . ?
C00M C00I C00U 121.4(8) . . ?
C00U C00I Se02 119.4(7) . . ?
C00C C00J H00J 120.3 . . ?
C00T C00J C00C 119.3(10) . . ?
C00T C00J H00J 120.3 . . ?
C00B C00K H00K 121.2 . . ?
C00B C00K C00Q 117.5(9) . . ?
C00Q C00K H00K 121.2 . . ?
C00D C00L H00L 120.0 . . ?
C00V C00L C00D 120.0(10) . . ?
C00V C00L H00L 120.0 . . ?
C00I C00M H00M 120.3 . . ?
C00I C00M C00P 119.5(9) . . ?
C00P C00M H00M 120.3 . . ?
C00D C00N H00N 120.3 . . ?
C00O C00N C00D 119.3(10) . . ?
C00O C00N H00N 120.3 . . ?
C00N C00O H00O 119.7 . . ?
C00N C00O C00W 120.7(11) . . ?
C00W C00O H00O 119.7 . . ?
C00M C00P H00P 120.3 . . ?
C00R C00P C00M 119.5(10) . . ?
C00R C00P H00P 120.3 . . ?
C00G C00Q C00K 121.0(9) . . ?
C00G C00Q H00Q 119.5 . . ?
C00K C00Q H00Q 119.5 . . ?
C00P C00R H00R 119.5 . . ?
C00P C00R C00S 121.0(10) . . ?
C00S C00R H00R 119.5 . . ?
C00R C00S H00S 120.3 . . ?
C00U C00S C00R 119.3(10) . . ?
C00U C00S H00S 120.3 . . ?
C00J C00T H00T 120.0 . . ?
C00Y C00T C00J 120.1(10) . . ?
C00Y C00T H00T 120.0 . . ?
C00I C00U C00S 119.2(10) . . ?
C00I C00U H00U 120.4 . . ?
C00S C00U H00U 120.4 . . ?
C00L C00V H00V 119.6 . . ?
C00W C00V C00L 120.7(10) . . ?
C00W C00V H00V 119.6 . . ?
C00O C00W H00W 120.0 . . ?
C00V C00W C00O 120.0(10) . . ?
C00V C00W H00W 120.0 . . ?
C00F C00X H00X 120.2 . . ?
C00Y C00X C00F 119.5(10) . . ?
C00Y C00X H00X 120.2 . . ?
C00T C00Y C00X 120.3(10) . . ?
C00T C00Y H00Y 119.9 . . ?
C00X C00Y H00Y 119.9 . . ?

loop_
_geom_bond_atom_site_label_1
_geom_bond_atom_site_label_2
_geom_bond_distance
_geom_bond_site_symmetry_2
_geom_bond_publ_flag
Se01 Cu03 2.3258(17) . ?
Se01 Cu04 2.3944(15) 2_765 ?
Se01 Cu04 2.3835(15) . ?
Se01 C00B 1.948(8) . ?
Se02 Cu03 2.3282(18) . ?
Se02 Cu05 2.3628(15) . ?
Se02 Cu05 2.4278(15) 2_765 ?
Se02 C00I 1.931(8) . ?
Cu03 Cu03 2.869(2) 3_675 ?
Cu03 Cu03 2.869(2) 2_765 ?
Cu03 Cu04 2.7169(18) 2_765 ?
Cu03 Cu04 2.6675(18) . ?
Cu03 Cu05 2.6732(18) 2_765 ?
Cu03 Cu05 2.6822(18) . ?
Cu04 O009 1.943(6) . ?
Cu05 O00A 1.921(7) . ?
P006 O009 1.510(7) . ?
P006 O00A 1.510(7) . ?
P006 C00C 1.802(10) . ?
P006 C00D 1.800(9) . ?
C00B C00E 1.359(13) . ?
C00B C00K 1.389(13) . ?
C00C C00F 1.374(14) . ?
C00C C00J 1.398(14) . ?
C00D C00L 1.397(14) . ?
C00D C00N 1.410(14) . ?
C00E H00E 0.9500 . ?
C00E C00H 1.413(14) . ?
C00F H00F 0.9500 . ?
C00F C00X 1.391(15) . ?
C00G H00G 0.9500 . ?
C00G C00H 1.384(15) . ?
C00G C00Q 1.378(14) . ?
C00H H00H 0.9500 . ?
C00I C00M 1.369(13) . ?
C00I C00U 1.394(14) . ?
C00J H00J 0.9500 . ?
C00J C00T 1.395(15) . ?
C00K H00K 0.9500 . ?
C00K C00Q 1.406(14) . ?
C00L H00L 0.9500 . ?
C00L C00V 1.384(15) . ?
C00M H00M 0.9500 . ?
C00M C00P 1.410(14) . ?
C00N H00N 0.9500 . ?
C00N C00O 1.383(16) . ?
C00O H00O 0.9500 . ?
C00O C00W 1.391(17) . ?
C00P H00P 0.9500 . ?
C00P C00R 1.376(15) . ?
C00Q H00Q 0.9500 . ?
C00R H00R 0.9500 . ?
C00R C00S 1.397(16) . ?
C00S H00S 0.9500 . ?
C00S C00U 1.395(14) . ?
C00T H00T 0.9500 . ?
C00T C00Y 1.387(16) . ?
C00U H00U 0.9500 . ?
C00V H00V 0.9500 . ?
C00V C00W 1.370(16) . ?
C00W H00W 0.9500 . ?
C00X H00X 0.9500 . ?
C00X C00Y 1.388(15) . ?
C00Y H00Y 0.9500 . ?

loop_
_geom_torsion_atom_site_label_1
_geom_torsion_atom_site_label_2
_geom_torsion_atom_site_label_3
_geom_torsion_atom_site_label_4
_geom_torsion
_geom_torsion_site_symmetry_1
_geom_torsion_site_symmetry_2
_geom_torsion_site_symmetry_3
_geom_torsion_site_symmetry_4
_geom_torsion_publ_flag
Se01 C00B C00E C00H -177.1(7) . . . . ?
Se01 C00B C00K C00Q 175.4(7) . . . . ?
Se02 C00I C00M C00P 173.7(7) . . . . ?
Se02 C00I C00U C00S -173.7(8) . . . . ?
P006 C00C C00F C00X -177.1(8) . . . . ?
P006 C00C C00J C00T 176.5(8) . . . . ?
P006 C00D C00L C00V -175.4(8) . . . . ?
P006 C00D C00N C00O 176.3(8) . . . . ?
O009 P006 O00A Cu05 -19.4(7) . . . . ?
O009 P006 C00C C00F -22.3(9) . . . . ?
O009 P006 C00C C00J 160.9(7) . . . . ?
O009 P006 C00D C00L -154.6(7) . . . . ?
O009 P006 C00D C00N 30.1(9) . . . . ?
O00A P006 O009 Cu04 6.9(7) . . . . ?
O00A P006 C00C C00F -151.9(8) . . . . ?
O00A P006 C00C C00J 31.3(9) . . . . ?
O00A P006 C00D C00L -25.3(9) . . . . ?
O00A P006 C00D C00N 159.4(7) . . . . ?
C00B C00E C00H C00G 1.6(14) . . . . ?
C00B C00K C00Q C00G 2.0(14) . . . . ?
C00C P006 O009 Cu04 -117.4(5) . . . . ?
C00C P006 O00A Cu05 104.5(6) . . . . ?
C00C P006 C00D C00L 90.2(8) . . . . ?
C00C P006 C00D C00N -85.1(8) . . . . ?
C00C C00F C00X C00Y 0.4(16) . . . . ?
C00C C00J C00T C00Y 0.9(16) . . . . ?
C00D P006 O009 Cu04 130.2(5) . . . . ?
C00D P006 O00A Cu05 -143.5(5) . . . . ?
C00D P006 C00C C00F 93.6(8) . . . . ?
C00D P006 C00C C00J -83.2(8) . . . . ?
C00D C00L C00V C00W -0.3(16) . . . . ?
C00D C00N C00O C00W -1.7(15) . . . . ?
C00E C00B C00K C00Q -2.7(13) . . . . ?
C00F C00C C00J C00T -0.3(14) . . . . ?
C00F C00X C00Y C00T 0.3(17) . . . . ?
C00H C00G C00Q C00K 0.4(16) . . . . ?
C00I C00M C00P C00R 0.4(15) . . . . ?
C00J C00C C00F C00X -0.3(15) . . . . ?
C00J C00T C00Y C00X -0.9(17) . . . . ?
C00K C00B C00E C00H 0.9(13) . . . . ?
C00L C00D C00N C00O 1.0(14) . . . . ?
C00L C00V C00W C00O -0.4(16) . . . . ?
C00M C00I C00U C00S 3.3(14) . . . . ?
C00M C00P C00R C00S 2.5(17) . . . . ?
C00N C00D C00L C00V 0.0(14) . . . . ?
C00N C00O C00W C00V 1.4(17) . . . . ?
C00P C00R C00S C00U -2.5(17) . . . . ?
C00Q C00G C00H C00E -2.2(15) . . . . ?
C00R C00S C00U C00I -0.3(15) . . . . ?
C00U C00I C00M C00P -3.3(13) . . . . ?

loop_
_smtbx_masks_void_nr
_smtbx_masks_void_average_x
_smtbx_masks_void_average_y
_smtbx_masks_void_average_z
_smtbx_masks_void_volume
_smtbx_masks_void_count_electrons
_smtbx_masks_void_content
1 0.000 0.000 0.178 124.4 46.9 ?
2 0.000 0.000 0.678 124.4 46.5 ?
3 0.333 0.667 0.844 124.4 46.9 ?
4 0.333 0.667 0.344 124.4 46.5 ?
5 0.667 0.333 0.511 124.4 46.9 ?
6 0.667 0.333 0.011 124.4 46.5 ?
